data_1507984
loop_
_publ_author_name
'Shima, Takanori'
'Luo, Yi'
'Stewart, Timothy'
'Bau, Robert'
'McIntyre, Garry J.'
'Mason, Sax A.'
'Hou, Zhaomin'

_publ_section_title
;
 Molecular heterometallic hydride clusters composed of rare-earth and
 d-transition metals.
;
_journal_issue 10
_journal_name_full 'Nature chemistry'
_journal_page_first 814
_journal_page_last 820
_journal_paper_doi 10.1038/nchem.1147
_journal_volume 3
_journal_year 2011
_chemical_formula_sum 'C65 H116 Ho4 Mo Si4'
_chemical_formula_weight 1765.60
_chemical_name_systematic
; 
 ? 
;
_space_group_IT_number 14
_symmetry_cell_setting monoclinic
_symmetry_space_group_name_Hall '-P 2yn'
_symmetry_space_group_name_H-M 'P 1 21/n 1'
_atom_sites_solution_hydrogens geom
_atom_sites_solution_primary direct
_atom_sites_solution_secondary difmap
_audit_creation_method SHELXL-97
_cell_angle_alpha 90.00
_cell_angle_beta 92.072(2)
_cell_angle_gamma 90.00
_cell_formula_units_Z 4
_cell_length_a 13.2847(15)
_cell_length_b 30.691(3)
_cell_length_c 17.870(2)
_cell_measurement_reflns_used 45141
_cell_measurement_temperature 163(2)
_cell_measurement_theta_max 27.54
_cell_measurement_theta_min 1.32
_cell_volume 7281.2(14)
_computing_cell_refinement 'Bruker SMART'
_computing_data_collection 'Bruker SMART'
_computing_data_reduction 'Bruker SAINT'
_computing_molecular_graphics 'Diamond Ver.2.1d'
_computing_publication_material 'Bruker SHELXTL'
_computing_structure_refinement 'SHELXL-97 (Sheldrick, 1997)'
_computing_structure_solution 'SHELXS-97 (Sheldrick, 1990)'
_diffrn_ambient_temperature 163(2)
_diffrn_measured_fraction_theta_full 0.979
_diffrn_measured_fraction_theta_max 0.979
_diffrn_measurement_device_type 'CCD area detector'
_diffrn_measurement_method 'phi and omega scans'
_diffrn_radiation_monochromator graphite
_diffrn_radiation_source 'fine-focus sealed tube'
_diffrn_radiation_type MoK\a
_diffrn_radiation_wavelength 0.71073
_diffrn_reflns_av_R_equivalents 0.0412
_diffrn_reflns_av_sigmaI/netI 0.0678
_diffrn_reflns_limit_h_max 17
_diffrn_reflns_limit_h_min -16
_diffrn_reflns_limit_k_max 39
_diffrn_reflns_limit_k_min -35
_diffrn_reflns_limit_l_max 13
_diffrn_reflns_limit_l_min -23
_diffrn_reflns_number 45141
_diffrn_reflns_theta_full 27.54
_diffrn_reflns_theta_max 27.54
_diffrn_reflns_theta_min 1.32
_exptl_absorpt_coefficient_mu 4.563
_exptl_absorpt_correction_T_max 0.4622
_exptl_absorpt_correction_T_min 0.2626
_exptl_absorpt_correction_type multi-scan
_exptl_absorpt_process_details SADABS
_exptl_crystal_colour black
_exptl_crystal_density_diffrn 1.611
_exptl_crystal_density_method 'not measured'
_exptl_crystal_description block
_exptl_crystal_F_000 3488
_exptl_crystal_size_max 0.40
_exptl_crystal_size_mid 0.30
_exptl_crystal_size_min 0.20
_refine_diff_density_max 4.616
_refine_diff_density_min -2.885
_refine_diff_density_rms 0.170
_refine_ls_extinction_method none
_refine_ls_goodness_of_fit_ref 0.959
_refine_ls_hydrogen_treatment mixed
_refine_ls_matrix_type full
_refine_ls_number_parameters 585
_refine_ls_number_reflns 16436
_refine_ls_number_restraints 10
_refine_ls_restrained_S_all 0.959
_refine_ls_R_factor_all 0.0716
_refine_ls_R_factor_gt 0.0453
_refine_ls_shift/su_max 0.015
_refine_ls_shift/su_mean 0.000
_refine_ls_structure_factor_coef Fsqd
_refine_ls_weighting_details 'calc w=1/[\s^2^(Fo^2^)+(0.0550P)^2^+0.0000P] where P=(Fo^2^+2Fc^2^)/3'
_refine_ls_weighting_scheme calc
_refine_ls_wR_factor_gt 0.1023
_refine_ls_wR_factor_ref 0.1104
_reflns_number_gt 11448
_reflns_number_total 16436
_reflns_threshold_expression >2sigma(I)
_cod_data_source_file nchem.1147-s13.cif
_cod_data_source_block 5_Ho
_cod_depositor_comments
;
The following automatic conversions were performed:

'_symmetry_cell_setting' value 'Monoclinic' changed to 'monoclinic'
according to /home/saulius/struct/CIF-dictionaries/cif_core.dic
dictionary named 'cif_core.dic' version 2.4.1 from
2010-06-29.

'_exptl_absorpt_correction_type' value 'Multi-scan'
changed to 'multi-scan' according to
/home/saulius/struct/CIF-dictionaries/cif_core.dic dictionary named
'cif_core.dic' version 2.4.1 from 2010-06-29.

Automatic conversion script
Id: cif_fix_values 1891 2012-01-12 08:04:46Z andrius 
;
_cod_original_cell_volume 7281.3(14)
_cod_original_sg_symbol_H-M P2(1)/n
_cod_database_code 1507984

loop_
_symmetry_equiv_pos_as_xyz
'x, y, z'
'-x+1/2, y+1/2, -z+1/2'
'-x, -y, -z'
'x-1/2, -y-1/2, z-1/2'

loop_
_atom_site_label
_atom_site_type_symbol
_atom_site_fract_x
_atom_site_fract_y
_atom_site_fract_z
_atom_site_U_iso_or_equiv
_atom_site_adp_type
_atom_site_occupancy
_atom_site_symmetry_multiplicity
_atom_site_calc_flag
_atom_site_refinement_flags
_atom_site_disorder_assembly
_atom_site_disorder_group
Ho1 Ho 0.83589(2) 0.049001(10) 0.22465(2) 0.03359(9) Uani 1 1 d D . .
Ho2 Ho 0.76103(2) 0.128329(9) 0.347859(17) 0.02527(8) Uani 1 1 d . A .
Ho3 Ho 1.00463(2) 0.127815(11) 0.271914(19) 0.03494(9) Uani 1 1 d . . .
Ho4 Ho 0.84210(2) 0.222901(9) 0.270055(17) 0.02692(8) Uani 1 1 d D . .
Mo1 Mo 0.81605(4) 0.146384(19) 0.15688(3) 0.03012(14) Uani 1 1 d D . .
Si1 Si 0.62814(19) -0.03719(7) 0.14000(17) 0.0594(6) Uani 1 1 d . . .
Si2 Si 0.50535(17) 0.10171(9) 0.41294(15) 0.0554(5) Uani 1 1 d . . .
Si3 Si 1.23825(16) 0.16308(7) 0.16051(13) 0.0438(5) Uani 1 1 d . . .
Si4 Si 0.62425(15) 0.31428(6) 0.26226(13) 0.0361(5) Uani 1 1 d . . .
C1 C 0.8464(7) 0.1386(3) 0.0309(4) 0.050(2) Uani 1 1 d . . .
C2 C 0.8222(6) 0.1833(2) 0.0400(4) 0.044(2) Uani 1 1 d . . .
C3 C 0.7250(6) 0.1863(2) 0.0658(4) 0.0386(18) Uani 1 1 d . . .
C4 C 0.6842(6) 0.1439(2) 0.0726(4) 0.0409(18) Uani 1 1 d . . .
C5 C 0.7597(7) 0.1141(2) 0.0507(4) 0.050(2) Uani 1 1 d . . .
C6 C 0.9395(8) 0.1213(4) -0.0027(5) 0.086(4) Uani 1 1 d . . .
H6A H 0.9297 0.1199 -0.0572 0.129 Uiso 1 1 calc R . .
H6B H 0.9537 0.0921 0.0170 0.129 Uiso 1 1 calc R . .
H6C H 0.9963 0.1406 0.0101 0.129 Uiso 1 1 calc R . .
C7 C 0.8885(7) 0.2214(3) 0.0174(5) 0.065(3) Uani 1 1 d . . .
H7A H 0.9573 0.2109 0.0106 0.097 Uiso 1 1 calc R . .
H7B H 0.8890 0.2436 0.0568 0.097 Uiso 1 1 calc R . .
H7C H 0.8617 0.2340 -0.0296 0.097 Uiso 1 1 calc R . .
C8 C 0.6638(7) 0.2276(3) 0.0745(6) 0.066(3) Uani 1 1 d . . .
H8A H 0.6355 0.2366 0.0255 0.098 Uiso 1 1 calc R . .
H8B H 0.7073 0.2508 0.0951 0.098 Uiso 1 1 calc R . .
H8C H 0.6089 0.2221 0.1085 0.098 Uiso 1 1 calc R . .
C9 C 0.5776(7) 0.1321(3) 0.0862(6) 0.076(3) Uani 1 1 d . . .
H9A H 0.5492 0.1530 0.1210 0.114 Uiso 1 1 calc R . .
H9B H 0.5751 0.1027 0.1078 0.114 Uiso 1 1 calc R . .
H9C H 0.5383 0.1326 0.0387 0.114 Uiso 1 1 calc R . .
C10 C 0.7441(10) 0.0667(3) 0.0345(6) 0.106(5) Uani 1 1 d . . .
H10A H 0.7121 0.0633 -0.0154 0.160 Uiso 1 1 calc R . .
H10B H 0.7007 0.0541 0.0720 0.160 Uiso 1 1 calc R . .
H10C H 0.8093 0.0518 0.0363 0.160 Uiso 1 1 calc R . .
C11 C 0.7590(6) -0.0271(2) 0.1793(6) 0.0594(6) Uani 1 1 d . . .
C12 C 0.7844(6) -0.0323(2) 0.2592(6) 0.0594(6) Uani 1 1 d . . .
C13 C 0.8864(7) -0.0303(2) 0.2671(6) 0.0594(6) Uani 1 1 d . . .
C14 C 0.9308(6) -0.0255(2) 0.1987(6) 0.0594(6) Uani 1 1 d . . .
C15 C 0.8524(7) -0.0241(2) 0.1441(6) 0.0594(6) Uani 1 1 d . . .
C16 C 0.7063(6) -0.0439(2) 0.3169(5) 0.0594(6) Uani 1 1 d . . .
H16A H 0.6474 -0.0249 0.3098 0.089 Uiso 1 1 calc R . .
H16B H 0.7358 -0.0397 0.3675 0.089 Uiso 1 1 calc R . .
H16C H 0.6857 -0.0743 0.3104 0.089 Uiso 1 1 calc R . .
C17 C 0.9446(6) -0.0357(2) 0.3409(5) 0.0594(6) Uani 1 1 d . . .
H17A H 0.9108 -0.0572 0.3718 0.089 Uiso 1 1 calc R . .
H17B H 0.9477 -0.0076 0.3672 0.089 Uiso 1 1 calc R . .
H17C H 1.0131 -0.0456 0.3316 0.089 Uiso 1 1 calc R . .
C18 C 1.0410(6) -0.0285(2) 0.1794(6) 0.0594(6) Uani 1 1 d . . .
H18A H 1.0590 -0.0590 0.1710 0.089 Uiso 1 1 calc R . .
H18B H 1.0830 -0.0167 0.2209 0.089 Uiso 1 1 calc R . .
H18C H 1.0522 -0.0116 0.1339 0.089 Uiso 1 1 calc R . .
C19 C 0.8696(6) -0.0279(2) 0.0603(5) 0.0594(6) Uani 1 1 d . . .
H19A H 0.9177 -0.0056 0.0455 0.089 Uiso 1 1 calc R . .
H19B H 0.8055 -0.0237 0.0323 0.089 Uiso 1 1 calc R . .
H19C H 0.8965 -0.0568 0.0493 0.089 Uiso 1 1 calc R . .
C20 C 0.5864(7) -0.0926(3) 0.1683(7) 0.083(2) Uani 1 1 d . . .
H20A H 0.6342 -0.1144 0.1510 0.125 Uiso 1 1 calc R . .
H20B H 0.5194 -0.0985 0.1458 0.125 Uiso 1 1 calc R . .
H20C H 0.5835 -0.0940 0.2230 0.125 Uiso 1 1 calc R . .
C21 C 0.6169(7) -0.0376(3) 0.0357(6) 0.083(2) Uani 1 1 d . . .
H21A H 0.6332 -0.0087 0.0165 0.125 Uiso 1 1 calc R . .
H21B H 0.5479 -0.0454 0.0197 0.125 Uiso 1 1 calc R . .
H21C H 0.6638 -0.0591 0.0161 0.125 Uiso 1 1 calc R . .
C22 C 0.5383(7) 0.0045(3) 0.1731(7) 0.083(2) Uani 1 1 d . . .
H22A H 0.5103 -0.0052 0.2203 0.125 Uiso 1 1 calc R . .
H22B H 0.4836 0.0084 0.1354 0.125 Uiso 1 1 calc R . .
H22C H 0.5737 0.0322 0.1810 0.125 Uiso 1 1 calc R . .
C23 C 0.6353(5) 0.1117(2) 0.4524(4) 0.0335(7) Uani 1 1 d . A .
C24 C 0.6741(5) 0.1532(2) 0.4714(4) 0.0335(7) Uani 1 1 d . . .
C25 C 0.7768(5) 0.1494(2) 0.4923(4) 0.0335(7) Uani 1 1 d . A .
C26 C 0.8023(5) 0.1050(2) 0.4886(4) 0.0335(7) Uani 1 1 d . . .
C27 C 0.7159(5) 0.0814(2) 0.4641(4) 0.0335(7) Uani 1 1 d . A .
C28 C 0.6134(6) 0.1947(3) 0.4774(5) 0.0554(5) Uani 1 1 d . A .
H28A H 0.5776 0.1945 0.5244 0.083 Uiso 1 1 calc R . .
H28B H 0.5646 0.1965 0.4351 0.083 Uiso 1 1 calc R . .
H28C H 0.6587 0.2199 0.4766 0.083 Uiso 1 1 calc R . .
C29 C 0.8457(6) 0.1859(3) 0.5206(5) 0.0554(5) Uani 1 1 d . . .
H29A H 0.8755 0.2005 0.4779 0.083 Uiso 1 1 calc R A .
H29B H 0.8994 0.1738 0.5533 0.083 Uiso 1 1 calc R . .
H29C H 0.8066 0.2070 0.5487 0.083 Uiso 1 1 calc R . .
C30 C 0.9009(6) 0.0853(3) 0.5146(5) 0.0554(5) Uani 1 1 d . A .
H30A H 0.8922 0.0700 0.5620 0.083 Uiso 1 1 calc R . .
H30B H 0.9512 0.1085 0.5220 0.083 Uiso 1 1 calc R . .
H30C H 0.9237 0.0648 0.4769 0.083 Uiso 1 1 calc R . .
C31 C 0.7103(6) 0.0326(3) 0.4638(5) 0.0554(5) Uani 1 1 d . . .
H31A H 0.7750 0.0206 0.4493 0.083 Uiso 1 1 calc R A .
H31B H 0.6571 0.0232 0.4280 0.083 Uiso 1 1 calc R . .
H31C H 0.6950 0.0223 0.5140 0.083 Uiso 1 1 calc R . .
C32 C 0.4658(9) 0.0448(4) 0.3978(7) 0.0554(5) Uani 0.710(9) 1 d PD A 1
H32A H 0.3922 0.0434 0.3919 0.083 Uiso 0.710(9) 1 calc PR A 1
H32B H 0.4881 0.0271 0.4409 0.083 Uiso 0.710(9) 1 calc PR A 1
H32C H 0.4960 0.0335 0.3524 0.083 Uiso 0.710(9) 1 calc PR A 1
C33 C 0.4088(8) 0.1271(4) 0.4658(7) 0.0554(5) Uani 0.710(9) 1 d PD A 1
H33A H 0.4048 0.1582 0.4531 0.083 Uiso 0.710(9) 1 calc PR A 1
H33B H 0.4250 0.1239 0.5194 0.083 Uiso 0.710(9) 1 calc PR A 1
H33C H 0.3438 0.1132 0.4537 0.083 Uiso 0.710(9) 1 calc PR A 1
C34 C 0.5060(9) 0.1249(4) 0.3104(7) 0.0554(5) Uani 0.710(9) 1 d PD A 1
H34A H 0.4373 0.1247 0.2886 0.083 Uiso 0.710(9) 1 calc PR A 1
H34B H 0.5494 0.1067 0.2800 0.083 Uiso 0.710(9) 1 calc PR A 1
H34C H 0.5317 0.1548 0.3115 0.083 Uiso 0.710(9) 1 calc PR A 1
C32A C 0.504(2) 0.0359(8) 0.3895(17) 0.0554(5) Uani 0.290(9) 1 d PD A 2
H32D H 0.5647 0.0281 0.3634 0.083 Uiso 0.290(9) 1 calc PR A 2
H32E H 0.4442 0.0289 0.3578 0.083 Uiso 0.290(9) 1 calc PR A 2
H32F H 0.5015 0.0194 0.4364 0.083 Uiso 0.290(9) 1 calc PR A 2
C33A C 0.422(2) 0.0918(10) 0.5050(14) 0.0554(5) Uani 0.290(9) 1 d PD A 2
H33D H 0.4038 0.1200 0.5262 0.083 Uiso 0.290(9) 1 calc PR A 2
H33E H 0.4622 0.0752 0.5423 0.083 Uiso 0.290(9) 1 calc PR A 2
H33F H 0.3612 0.0755 0.4907 0.083 Uiso 0.290(9) 1 calc PR A 2
C34A C 0.468(2) 0.1301(9) 0.3456(17) 0.0554(5) Uani 0.290(9) 1 d PD A 2
H34D H 0.4289 0.1119 0.3099 0.083 Uiso 0.290(9) 1 calc PR A 2
H34E H 0.5260 0.1424 0.3208 0.083 Uiso 0.290(9) 1 calc PR A 2
H34F H 0.4254 0.1537 0.3635 0.083 Uiso 0.290(9) 1 calc PR A 2
C35 C 1.1958(5) 0.1420(2) 0.2517(4) 0.0339(16) Uani 1 1 d . . .
C36 C 1.1721(5) 0.1688(2) 0.3143(4) 0.0375(17) Uani 1 1 d . . .
C37 C 1.1504(5) 0.1421(2) 0.3755(4) 0.0335(16) Uani 1 1 d . . .
C38 C 1.1627(5) 0.0985(2) 0.3543(4) 0.0322(16) Uani 1 1 d . . .
C39 C 1.1907(5) 0.0980(2) 0.2784(4) 0.0340(16) Uani 1 1 d . . .
C40 C 1.1781(8) 0.2172(3) 0.3176(6) 0.080(3) Uani 1 1 d . . .
H40A H 1.1243 0.2284 0.3484 0.121 Uiso 1 1 calc R . .
H40B H 1.1703 0.2291 0.2669 0.121 Uiso 1 1 calc R . .
H40C H 1.2436 0.2258 0.3397 0.121 Uiso 1 1 calc R . .
C41 C 1.1315(6) 0.1579(3) 0.4545(4) 0.057(2) Uani 1 1 d . . .
H41A H 1.1038 0.1340 0.4838 0.085 Uiso 1 1 calc R . .
H41B H 1.0835 0.1821 0.4523 0.085 Uiso 1 1 calc R . .
H41C H 1.1951 0.1677 0.4784 0.085 Uiso 1 1 calc R . .
C42 C 1.1535(6) 0.0586(3) 0.4037(5) 0.054(2) Uani 1 1 d . . .
H42A H 1.2207 0.0467 0.4153 0.081 Uiso 1 1 calc R . .
H42B H 1.1123 0.0366 0.3774 0.081 Uiso 1 1 calc R . .
H42C H 1.1217 0.0668 0.4503 0.081 Uiso 1 1 calc R . .
C43 C 1.2218(6) 0.0572(2) 0.2368(5) 0.051(2) Uani 1 1 d . . .
H43A H 1.1943 0.0315 0.2613 0.077 Uiso 1 1 calc R . .
H43B H 1.2955 0.0552 0.2375 0.077 Uiso 1 1 calc R . .
H43C H 1.1957 0.0586 0.1849 0.077 Uiso 1 1 calc R . .
C44 C 1.2706(11) 0.1199(3) 0.0962(6) 0.110(5) Uani 1 1 d . . .
H44A H 1.3138 0.0986 0.1225 0.165 Uiso 1 1 calc R . .
H44B H 1.3064 0.1324 0.0543 0.165 Uiso 1 1 calc R . .
H44C H 1.2089 0.1056 0.0773 0.165 Uiso 1 1 calc R . .
C45 C 1.1420(7) 0.1992(4) 0.1133(5) 0.079(3) Uani 1 1 d . . .
H45A H 1.1557 0.2015 0.0600 0.118 Uiso 1 1 calc R . .
H45B H 1.1451 0.2282 0.1362 0.118 Uiso 1 1 calc R . .
H45C H 1.0747 0.1868 0.1192 0.118 Uiso 1 1 calc R . .
C46 C 1.3521(7) 0.1994(3) 0.1753(7) 0.090(4) Uani 1 1 d . . .
H46A H 1.4063 0.1830 0.2012 0.135 Uiso 1 1 calc R . .
H46B H 1.3341 0.2246 0.2057 0.135 Uiso 1 1 calc R . .
H46C H 1.3750 0.2094 0.1267 0.135 Uiso 1 1 calc R . .
C47 C 0.7613(5) 0.30163(19) 0.2738(4) 0.0311(7) Uani 1 1 d . . .
C48 C 0.8402(5) 0.3055(2) 0.2219(4) 0.0311(7) Uani 1 1 d . . .
C49 C 0.9344(5) 0.3000(2) 0.2605(4) 0.0311(7) Uani 1 1 d . . .
C50 C 0.9166(5) 0.2939(2) 0.3375(4) 0.0311(7) Uani 1 1 d . . .
C51 C 0.8103(5) 0.2948(2) 0.3454(4) 0.0311(7) Uani 1 1 d . . .
C52 C 0.8314(6) 0.3204(2) 0.1413(4) 0.0451(19) Uani 1 1 d . . .
H52A H 0.8382 0.3522 0.1392 0.068 Uiso 1 1 calc R . .
H52B H 0.7655 0.3119 0.1196 0.068 Uiso 1 1 calc R . .
H52C H 0.8848 0.3069 0.1128 0.068 Uiso 1 1 calc R . .
C53 C 1.0362(5) 0.3078(3) 0.2246(5) 0.052(2) Uani 1 1 d . . .
H53A H 1.0427 0.2882 0.1818 0.078 Uiso 1 1 calc R . .
H53B H 1.0909 0.3021 0.2616 0.078 Uiso 1 1 calc R . .
H53C H 1.0400 0.3381 0.2077 0.078 Uiso 1 1 calc R . .
C54 C 0.9922(6) 0.2924(3) 0.4010(5) 0.051(2) Uani 1 1 d . . .
H54A H 0.9773 0.3154 0.4370 0.076 Uiso 1 1 calc R . .
H54B H 1.0597 0.2969 0.3821 0.076 Uiso 1 1 calc R . .
H54C H 0.9892 0.2639 0.4256 0.076 Uiso 1 1 calc R . .
C55 C 0.7625(6) 0.2956(2) 0.4203(4) 0.0421(18) Uani 1 1 d . . .
H55A H 0.8035 0.2786 0.4563 0.063 Uiso 1 1 calc R . .
H55B H 0.6948 0.2830 0.4156 0.063 Uiso 1 1 calc R . .
H55C H 0.7579 0.3258 0.4377 0.063 Uiso 1 1 calc R . .
C56 C 0.5468(6) 0.2657(2) 0.2849(6) 0.058(3) Uani 1 1 d . . .
H56A H 0.5676 0.2409 0.2545 0.087 Uiso 1 1 calc R . .
H56B H 0.4755 0.2720 0.2738 0.087 Uiso 1 1 calc R . .
H56C H 0.5566 0.2585 0.3381 0.087 Uiso 1 1 calc R . .
C57 C 0.5930(6) 0.3604(2) 0.3260(5) 0.051(2) Uani 1 1 d . . .
H57A H 0.6114 0.3525 0.3778 0.076 Uiso 1 1 calc R . .
H57B H 0.5206 0.3665 0.3216 0.076 Uiso 1 1 calc R . .
H57C H 0.6307 0.3864 0.3119 0.076 Uiso 1 1 calc R . .
C58 C 0.5861(6) 0.3338(3) 0.1662(5) 0.063(3) Uani 1 1 d . . .
H58A H 0.6283 0.3586 0.1528 0.094 Uiso 1 1 calc R . .
H58B H 0.5153 0.3428 0.1653 0.094 Uiso 1 1 calc R . .
H58C H 0.5946 0.3101 0.1301 0.094 Uiso 1 1 calc R . .
C59 C 0.1698(9) 0.4404(3) 0.1746(7) 0.094(4) Uani 1 1 d . . .
H59A H 0.2256 0.4574 0.1551 0.141 Uiso 1 1 calc R . .
H59B H 0.1264 0.4596 0.2031 0.141 Uiso 1 1 calc R . .
H59C H 0.1305 0.4275 0.1328 0.141 Uiso 1 1 calc R . .
C60 C 0.2106(6) 0.4053(3) 0.2243(6) 0.058(2) Uani 1 1 d . . .
C61 C 0.2589(7) 0.3705(3) 0.1951(5) 0.060(2) Uani 1 1 d . . .
H61 H 0.2659 0.3689 0.1425 0.072 Uiso 1 1 calc R . .
C62 C 0.2981(6) 0.3375(3) 0.2399(7) 0.071(3) Uani 1 1 d . . .
H62 H 0.3340 0.3142 0.2184 0.085 Uiso 1 1 calc R . .
C63 C 0.2848(7) 0.3386(4) 0.3157(7) 0.074(3) Uani 1 1 d . . .
H63 H 0.3096 0.3157 0.3470 0.089 Uiso 1 1 calc R . .
C64 C 0.2351(7) 0.3734(4) 0.3454(6) 0.075(3) Uani 1 1 d . . .
H64 H 0.2260 0.3746 0.3978 0.089 Uiso 1 1 calc R . .
C65 C 0.1985(7) 0.4063(3) 0.3005(5) 0.060(2) Uani 1 1 d . . .
H65 H 0.1644 0.4301 0.3222 0.072 Uiso 1 1 calc R . .
H1 H 0.998(5) 0.064(2) 0.238(4) 0.050 Uiso 1 1 d . . .
H2 H 0.729(5) 0.066(2) 0.296(4) 0.050 Uiso 1 1 d . . .
H3 H 0.743(5) 0.200(2) 0.346(4) 0.050 Uiso 1 1 d . . .
H4 H 0.895(5) 0.089(2) 0.328(4) 0.050 Uiso 1 1 d . . .
H5 H 0.912(5) 0.173(2) 0.343(4) 0.050 Uiso 1 1 d . . .
H6 H 0.906(4) 0.1068(17) 0.176(4) 0.050 Uiso 1 1 d D . .
H7 H 0.745(4) 0.1083(15) 0.203(4) 0.050 Uiso 1 1 d D . .
H8 H 0.917(4) 0.1760(19) 0.195(4) 0.050 Uiso 1 1 d D . .
H9 H 0.738(3) 0.1806(17) 0.205(3) 0.050 Uiso 1 1 d D . .

loop_
_atom_site_aniso_label
_atom_site_aniso_U_11
_atom_site_aniso_U_22
_atom_site_aniso_U_33
_atom_site_aniso_U_23
_atom_site_aniso_U_13
_atom_site_aniso_U_12
Ho1 0.03721(18) 0.02182(15) 0.0413(2) -0.00580(14) -0.00438(15) 0.00199(13)
Ho2 0.02730(15) 0.02572(15) 0.02284(15) 0.00151(13) 0.00152(12) -0.00075(12)
Ho3 0.02719(16) 0.0511(2) 0.02639(17) 0.00175(16) -0.00123(13) 0.00980(15)
Ho4 0.03455(17) 0.02064(14) 0.02571(16) 0.00084(13) 0.00291(13) 0.00135(12)
Mo1 0.0382(3) 0.0293(3) 0.0231(3) -0.0002(3) 0.0031(3) 0.0032(3)
Si1 0.0571(11) 0.0303(9) 0.0902(16) -0.0095(10) -0.0057(11) 0.0004(8)
Si2 0.0424(11) 0.0697(14) 0.0538(13) 0.0007(11) -0.0015(10) -0.0083(10)
Si3 0.0406(12) 0.0525(13) 0.0387(13) 0.0048(11) 0.0096(10) 0.0020(10)
Si4 0.0361(11) 0.0255(10) 0.0466(13) 0.0016(9) 0.0001(10) 0.0050(8)
C1 0.078(6) 0.049(5) 0.024(4) 0.004(4) 0.008(4) 0.017(4)
C2 0.073(6) 0.037(4) 0.023(4) 0.007(3) -0.004(4) -0.010(4)
C3 0.057(5) 0.027(4) 0.032(4) 0.002(3) -0.009(4) 0.005(3)
C4 0.050(5) 0.045(4) 0.028(4) 0.012(3) -0.001(4) -0.007(4)
C5 0.086(6) 0.031(4) 0.031(4) -0.002(3) -0.001(4) -0.003(4)
C6 0.091(8) 0.127(9) 0.041(5) 0.006(6) 0.033(6) 0.050(7)
C7 0.079(6) 0.062(6) 0.054(6) 0.021(5) -0.003(5) -0.028(5)
C8 0.079(6) 0.042(5) 0.074(7) -0.002(5) -0.021(5) 0.022(4)
C9 0.070(6) 0.089(7) 0.067(7) 0.037(6) -0.024(5) -0.032(5)
C10 0.228(15) 0.035(5) 0.055(7) -0.008(5) -0.002(8) -0.009(7)
C11 0.0571(11) 0.0303(9) 0.0902(16) -0.0095(10) -0.0057(11) 0.0004(8)
C12 0.0571(11) 0.0303(9) 0.0902(16) -0.0095(10) -0.0057(11) 0.0004(8)
C13 0.0571(11) 0.0303(9) 0.0902(16) -0.0095(10) -0.0057(11) 0.0004(8)
C14 0.0571(11) 0.0303(9) 0.0902(16) -0.0095(10) -0.0057(11) 0.0004(8)
C15 0.0571(11) 0.0303(9) 0.0902(16) -0.0095(10) -0.0057(11) 0.0004(8)
C16 0.0571(11) 0.0303(9) 0.0902(16) -0.0095(10) -0.0057(11) 0.0004(8)
C17 0.0571(11) 0.0303(9) 0.0902(16) -0.0095(10) -0.0057(11) 0.0004(8)
C18 0.0571(11) 0.0303(9) 0.0902(16) -0.0095(10) -0.0057(11) 0.0004(8)
C19 0.0571(11) 0.0303(9) 0.0902(16) -0.0095(10) -0.0057(11) 0.0004(8)
C20 0.072(4) 0.051(3) 0.126(6) -0.005(4) -0.011(4) 0.003(3)
C21 0.072(4) 0.051(3) 0.126(6) -0.005(4) -0.011(4) 0.003(3)
C22 0.072(4) 0.051(3) 0.126(6) -0.005(4) -0.011(4) 0.003(3)
C23 0.0383(17) 0.0403(17) 0.0219(15) 0.0047(14) 0.0034(14) 0.0009(14)
C24 0.0383(17) 0.0403(17) 0.0219(15) 0.0047(14) 0.0034(14) 0.0009(14)
C25 0.0383(17) 0.0403(17) 0.0219(15) 0.0047(14) 0.0034(14) 0.0009(14)
C26 0.0383(17) 0.0403(17) 0.0219(15) 0.0047(14) 0.0034(14) 0.0009(14)
C27 0.0383(17) 0.0403(17) 0.0219(15) 0.0047(14) 0.0034(14) 0.0009(14)
C28 0.0424(11) 0.0697(14) 0.0538(13) 0.0007(11) -0.0015(10) -0.0083(10)
C29 0.0424(11) 0.0697(14) 0.0538(13) 0.0007(11) -0.0015(10) -0.0083(10)
C30 0.0424(11) 0.0697(14) 0.0538(13) 0.0007(11) -0.0015(10) -0.0083(10)
C31 0.0424(11) 0.0697(14) 0.0538(13) 0.0007(11) -0.0015(10) -0.0083(10)
C32 0.0424(11) 0.0697(14) 0.0538(13) 0.0007(11) -0.0015(10) -0.0083(10)
C33 0.0424(11) 0.0697(14) 0.0538(13) 0.0007(11) -0.0015(10) -0.0083(10)
C34 0.0424(11) 0.0697(14) 0.0538(13) 0.0007(11) -0.0015(10) -0.0083(10)
C32A 0.0424(11) 0.0697(14) 0.0538(13) 0.0007(11) -0.0015(10) -0.0083(10)
C33A 0.0424(11) 0.0697(14) 0.0538(13) 0.0007(11) -0.0015(10) -0.0083(10)
C34A 0.0424(11) 0.0697(14) 0.0538(13) 0.0007(11) -0.0015(10) -0.0083(10)
C35 0.030(4) 0.036(4) 0.037(4) 0.003(3) 0.005(3) -0.001(3)
C36 0.041(4) 0.031(4) 0.041(4) -0.008(3) 0.001(3) 0.004(3)
C37 0.027(3) 0.045(4) 0.028(4) -0.005(3) -0.002(3) 0.002(3)
C38 0.025(3) 0.040(4) 0.032(4) 0.006(3) -0.006(3) 0.003(3)
C39 0.022(3) 0.035(4) 0.044(4) -0.006(3) -0.002(3) -0.002(3)
C40 0.134(10) 0.039(5) 0.069(7) -0.017(5) 0.019(7) 0.001(5)
C41 0.046(5) 0.092(7) 0.032(4) -0.015(5) 0.004(4) 0.004(5)
C42 0.041(4) 0.070(6) 0.051(5) 0.031(5) 0.002(4) 0.008(4)
C43 0.055(5) 0.033(4) 0.066(6) -0.003(4) 0.013(4) 0.011(4)
C44 0.206(15) 0.075(8) 0.052(7) 0.000(6) 0.056(8) 0.023(8)
C45 0.064(6) 0.122(9) 0.051(6) 0.033(6) 0.015(5) 0.027(6)
C46 0.068(7) 0.100(8) 0.102(9) 0.021(7) 0.003(6) -0.033(6)
C47 0.0387(17) 0.0203(14) 0.0343(17) -0.0014(13) 0.0005(14) 0.0006(13)
C48 0.0387(17) 0.0203(14) 0.0343(17) -0.0014(13) 0.0005(14) 0.0006(13)
C49 0.0387(17) 0.0203(14) 0.0343(17) -0.0014(13) 0.0005(14) 0.0006(13)
C50 0.0387(17) 0.0203(14) 0.0343(17) -0.0014(13) 0.0005(14) 0.0006(13)
C51 0.0387(17) 0.0203(14) 0.0343(17) -0.0014(13) 0.0005(14) 0.0006(13)
C52 0.069(5) 0.029(4) 0.038(4) 0.004(3) 0.008(4) -0.001(4)
C53 0.040(4) 0.048(5) 0.068(6) 0.007(4) 0.012(4) -0.002(4)
C54 0.047(5) 0.049(5) 0.054(5) -0.010(4) -0.016(4) 0.002(4)
C55 0.064(5) 0.031(4) 0.031(4) -0.007(3) 0.003(4) 0.007(3)
C56 0.038(4) 0.043(5) 0.091(7) 0.011(5) -0.015(5) -0.005(4)
C57 0.050(5) 0.039(4) 0.064(6) -0.010(4) 0.009(4) 0.011(4)
C58 0.061(5) 0.061(6) 0.065(6) 0.001(5) -0.020(5) 0.027(5)
C59 0.131(10) 0.071(7) 0.081(9) 0.018(6) 0.000(8) 0.007(7)
C60 0.053(5) 0.058(6) 0.065(6) -0.003(5) 0.009(5) -0.004(4)
C61 0.059(6) 0.069(6) 0.052(6) -0.008(5) 0.020(5) -0.004(5)
C62 0.043(5) 0.070(7) 0.101(9) -0.002(7) 0.008(6) -0.003(5)
C63 0.060(6) 0.089(8) 0.071(8) 0.012(7) -0.024(6) -0.009(6)
C64 0.063(6) 0.109(9) 0.052(6) -0.004(7) -0.002(5) -0.016(6)
C65 0.056(5) 0.073(6) 0.052(6) -0.024(5) 0.013(5) -0.004(5)

loop_
_atom_type_symbol
_atom_type_description
_atom_type_scat_dispersion_real
_atom_type_scat_dispersion_imag
_atom_type_scat_source
C C 0.0033 0.0016 'International Tables Vol C Tables 4.2.6.8 and 6.1.1.4'
H H 0.0000 0.0000 'International Tables Vol C Tables 4.2.6.8 and 6.1.1.4'
Si Si 0.0817 0.0704 'International Tables Vol C Tables 4.2.6.8 and 6.1.1.4'
Mo Mo -1.6832 0.6857 'International Tables Vol C Tables 4.2.6.8 and 6.1.1.4'
Ho Ho -0.2175 4.6783 'International Tables Vol C Tables 4.2.6.8 and 6.1.1.4'

loop_
_geom_angle_atom_site_label_1
_geom_angle_atom_site_label_2
_geom_angle_atom_site_label_3
_geom_angle
C13 Ho1 C14 30.3(3)
C13 Ho1 C11 50.7(3)
C14 Ho1 C11 51.1(2)
C13 Ho1 C12 29.7(2)
C14 Ho1 C12 50.4(3)
C11 Ho1 C12 31.9(3)
C13 Ho1 C15 49.8(3)
C14 Ho1 C15 30.4(3)
C11 Ho1 C15 30.7(3)
C12 Ho1 C15 50.7(3)
C13 Ho1 Mo1 168.7(2)
C14 Ho1 Mo1 139.7(2)
C11 Ho1 Mo1 132.2(2)
C12 Ho1 Mo1 159.11(19)
C15 Ho1 Mo1 125.5(2)
C13 Ho1 Ho3 115.47(18)
C14 Ho1 Ho3 110.14(18)
C11 Ho1 Ho3 161.06(19)
C12 Ho1 Ho3 141.7(2)
C15 Ho1 Ho3 131.79(19)
Mo1 Ho1 Ho3 58.456(14)
C13 Ho1 Ho2 123.0(2)
C14 Ho1 Ho2 150.1(2)
C11 Ho1 Ho2 134.1(2)
C12 Ho1 Ho2 115.5(2)
C15 Ho1 Ho2 164.6(2)
Mo1 Ho1 Ho2 64.241(15)
Ho3 Ho1 Ho2 62.634(11)
C23 Ho2 C27 31.8(2)
C23 Ho2 C24 31.2(2)
C27 Ho2 C24 51.4(2)
C23 Ho2 C26 51.9(2)
C27 Ho2 C26 31.1(2)
C24 Ho2 C26 50.7(2)
C23 Ho2 C25 51.8(2)
C27 Ho2 C25 51.4(2)
C24 Ho2 C25 30.8(2)
C26 Ho2 C25 30.7(2)
C23 Ho2 Ho4 132.85(15)
C27 Ho2 Ho4 151.38(15)
C24 Ho2 Ho4 104.42(15)
C26 Ho2 Ho4 123.97(15)
C25 Ho2 Ho4 100.00(15)
C23 Ho2 Ho1 121.81(15)
C27 Ho2 Ho1 101.38(15)
C24 Ho2 Ho1 151.83(15)
C26 Ho2 Ho1 111.08(15)
C25 Ho2 Ho1 140.82(15)
Ho4 Ho2 Ho1 103.753(13)
C23 Ho2 Ho3 152.96(14)
C27 Ho2 Ho3 122.60(15)
C24 Ho2 Ho3 138.78(15)
C26 Ho2 Ho3 101.59(15)
C25 Ho2 Ho3 109.29(15)
Ho4 Ho2 Ho3 62.788(10)
Ho1 Ho2 Ho3 57.737(9)
C23 Ho2 Mo1 151.47(15)
C27 Ho2 Mo1 155.25(15)
C24 Ho2 Mo1 150.20(15)
C26 Ho2 Mo1 155.28(15)
C25 Ho2 Mo1 151.67(15)
Ho4 Ho2 Mo1 52.962(12)
Ho1 Ho2 Mo1 54.867(13)
Ho3 Ho2 Mo1 54.069(12)
C35 Ho3 C39 31.7(2)
C35 Ho3 C36 31.6(2)
C39 Ho3 C36 51.2(2)
C35 Ho3 C37 52.0(2)
C39 Ho3 C37 50.9(2)
C36 Ho3 C37 30.7(2)
C35 Ho3 C38 52.1(2)
C39 Ho3 C38 31.0(2)
C36 Ho3 C38 50.7(2)
C37 Ho3 C38 30.4(2)
C35 Ho3 Mo1 128.10(16)
C39 Ho3 Mo1 142.51(16)
C36 Ho3 Mo1 136.32(16)
C37 Ho3 Mo1 159.88(15)
C38 Ho3 Mo1 169.58(15)
C35 Ho3 Ho1 136.26(15)
C39 Ho3 Ho1 112.03(14)
C36 Ho3 Ho1 162.74(15)
C37 Ho3 Ho1 138.47(16)
C38 Ho3 Ho1 113.37(15)
Mo1 Ho3 Ho1 58.418(14)
C35 Ho3 Ho2 162.63(16)
C39 Ho3 Ho2 148.29(17)
C36 Ho3 Ho2 131.08(16)
C37 Ho3 Ho2 112.49(15)
C38 Ho3 Ho2 119.90(15)
Mo1 Ho3 Ho2 63.046(15)
Ho1 Ho3 Ho2 59.629(10)
C35 Ho3 Ho4 116.44(15)
C39 Ho3 Ho4 146.76(14)
C36 Ho3 Ho4 96.56(15)
C37 Ho3 Ho4 106.92(15)
C38 Ho3 Ho4 136.87(15)
Mo1 Ho3 Ho4 53.521(13)
Ho1 Ho3 Ho4 100.598(13)
Ho2 Ho3 Ho4 56.658(9)
H9 Ho4 C51 131.0(10)
H9 Ho4 C47 107.6(13)
C51 Ho4 C47 31.5(2)
H9 Ho4 C50 159.8(13)
C51 Ho4 C50 31.3(2)
C47 Ho4 C50 52.12(19)
H9 Ho4 C49 140.2(18)
C51 Ho4 C49 51.1(2)
C47 Ho4 C49 51.7(2)
C50 Ho4 C49 30.8(2)
H9 Ho4 C48 112.9(17)
C51 Ho4 C48 50.9(2)
C47 Ho4 C48 31.2(2)
C50 Ho4 C48 50.9(2)
C49 Ho4 C48 30.69(19)
H9 Ho4 Mo1 32.6(9)
C51 Ho4 Mo1 162.03(14)
C47 Ho4 Mo1 132.10(15)
C50 Ho4 Mo1 160.50(15)
C49 Ho4 Mo1 131.85(15)
C48 Ho4 Mo1 120.44(15)
H9 Ho4 Ho2 60.9(18)
C51 Ho4 Ho2 116.54(15)
C47 Ho4 Ho2 129.24(15)
C50 Ho4 Ho2 129.02(15)
C49 Ho4 Ho2 158.74(15)
C48 Ho4 Ho2 159.68(15)
Mo1 Ho4 Ho2 65.987(15)
H9 Ho4 Ho3 83.9(12)
C51 Ho4 Ho3 141.02(14)
C47 Ho4 Ho3 167.36(14)
C50 Ho4 Ho3 116.24(14)
C49 Ho4 Ho3 116.00(14)
C48 Ho4 Ho3 139.73(15)
Mo1 Ho4 Ho3 56.705(14)
Ho2 Ho4 Ho3 60.554(11)
C5 Mo1 C4 36.7(3)
C5 Mo1 C1 36.6(3)
C4 Mo1 C1 60.5(3)
C5 Mo1 C3 59.7(3)
C4 Mo1 C3 35.8(2)
C1 Mo1 C3 58.7(3)
C5 Mo1 C2 59.3(3)
C4 Mo1 C2 58.9(3)
C1 Mo1 C2 35.2(2)
C3 Mo1 C2 34.2(3)
C5 Mo1 Ho4 155.3(2)
C4 Mo1 Ho4 121.5(2)
C1 Mo1 Ho4 133.7(2)
C3 Mo1 Ho4 95.69(17)
C2 Mo1 Ho4 101.80(18)
C5 Mo1 Ho1 85.89(19)
C4 Mo1 Ho1 105.57(18)
C1 Mo1 Ho1 104.76(19)
C3 Mo1 Ho1 141.11(17)
C2 Mo1 Ho1 139.84(19)
Ho4 Mo1 Ho1 116.67(2)
C5 Mo1 Ho3 133.3(2)
C4 Mo1 Ho3 167.86(19)
C1 Mo1 Ho3 116.3(2)
C3 Mo1 Ho3 154.69(18)
C2 Mo1 Ho3 126.3(2)
Ho4 Mo1 Ho3 69.774(15)
Ho1 Mo1 Ho3 63.126(14)
C5 Mo1 Ho2 131.9(2)
C4 Mo1 Ho2 116.82(19)
C1 Mo1 Ho2 165.0(2)
C3 Mo1 Ho2 129.0(2)
C2 Mo1 Ho2 158.5(2)
Ho4 Mo1 Ho2 61.051(14)
Ho1 Mo1 Ho2 60.892(13)
Ho3 Mo1 Ho2 62.885(14)
C22 Si1 C21 107.1(5)
C22 Si1 C20 109.9(5)
C21 Si1 C20 104.5(5)
C22 Si1 C11 111.4(4)
C21 Si1 C11 114.5(5)
C20 Si1 C11 109.2(4)
C34A Si2 C33 87.1(13)
C34A Si2 C32 109.6(12)
C33 Si2 C32 106.5(5)
C34A Si2 C23 117.8(11)
C33 Si2 C23 113.4(4)
C32 Si2 C23 117.8(4)
C34A Si2 C34 24.0(12)
C33 Si2 C34 111.1(6)
C32 Si2 C34 102.5(5)
C23 Si2 C34 104.9(4)
C34A Si2 C33A 122.9(14)
C33 Si2 C33A 39.0(8)
C32 Si2 C33A 79.5(9)
C23 Si2 C33A 103.9(8)
C34 Si2 C33A 145.9(9)
C34A Si2 C32A 113.0(13)
C33 Si2 C32A 121.9(9)
C32 Si2 C32A 16.3(8)
C23 Si2 C32A 103.9(8)
C34 Si2 C32A 99.6(10)
C33A Si2 C32A 90.9(11)
C44 Si3 C35 112.8(4)
C44 Si3 C45 108.7(5)
C35 Si3 C45 112.1(4)
C44 Si3 C46 108.2(6)
C35 Si3 C46 110.4(4)
C45 Si3 C46 104.1(5)
C56 Si4 C47 110.7(3)
C56 Si4 C58 108.7(4)
C47 Si4 C58 113.5(4)
C56 Si4 C57 109.7(4)
C47 Si4 C57 109.1(3)
C58 Si4 C57 104.9(4)
C2 C1 C5 107.0(7)
C2 C1 C6 125.8(9)
C5 C1 C6 126.7(8)
C2 C1 Mo1 75.0(4)
C5 C1 Mo1 69.1(4)
C6 C1 Mo1 127.2(6)
C3 C2 C1 108.6(7)
C3 C2 C7 126.1(7)
C1 C2 C7 125.0(8)
C3 C2 Mo1 71.3(4)
C1 C2 Mo1 69.8(4)
C7 C2 Mo1 129.4(5)
C2 C3 C4 109.2(7)
C2 C3 C8 126.7(7)
C4 C3 C8 123.5(7)
C2 C3 Mo1 74.5(4)
C4 C3 Mo1 69.4(4)
C8 C3 Mo1 129.3(5)
C3 C4 C5 107.1(7)
C3 C4 C9 127.3(8)
C5 C4 C9 124.8(8)
C3 C4 Mo1 74.8(4)
C5 C4 Mo1 70.7(4)
C9 C4 Mo1 127.9(6)
C4 C5 C1 108.0(6)
C4 C5 C10 125.8(9)
C1 C5 C10 124.8(9)
C4 C5 Mo1 72.6(4)
C1 C5 Mo1 74.3(4)
C10 C5 Mo1 129.3(6)
C15 C11 C12 105.4(8)
C15 C11 Si1 131.4(8)
C12 C11 Si1 121.6(7)
C15 C11 Ho1 75.2(5)
C12 C11 Ho1 74.1(4)
Si1 C11 Ho1 126.7(4)
C13 C12 C11 106.8(9)
C13 C12 C16 129.7(9)
C11 C12 C16 123.0(8)
C13 C12 Ho1 73.6(5)
C11 C12 Ho1 74.0(5)
C16 C12 Ho1 123.9(5)
C12 C13 C14 111.6(9)
C12 C13 C17 124.2(10)
C14 C13 C17 124.1(8)
C12 C13 Ho1 76.7(5)
C14 C13 Ho1 76.1(5)
C17 C13 Ho1 117.9(5)
C13 C14 C15 106.7(8)
C13 C14 C18 129.7(9)
C15 C14 C18 122.8(10)
C13 C14 Ho1 73.6(5)
C15 C14 Ho1 75.5(5)
C18 C14 Ho1 123.8(5)
C14 C15 C11 109.3(9)
C14 C15 C19 123.1(9)
C11 C15 C19 126.5(8)
C14 C15 Ho1 74.1(5)
C11 C15 Ho1 74.1(5)
C19 C15 Ho1 127.5(5)
C24 C23 C27 106.7(6)
C24 C23 Si2 124.4(5)
C27 C23 Si2 128.7(5)
C24 C23 Ho2 75.9(4)
C27 C23 Ho2 74.7(4)
Si2 C23 Ho2 111.7(3)
C25 C24 C23 109.4(6)
C25 C24 C28 124.4(6)
C23 C24 C28 125.8(6)
C25 C24 Ho2 75.5(4)
C23 C24 Ho2 72.9(4)
C28 C24 Ho2 123.6(5)
C26 C25 C24 107.5(6)
C26 C25 C29 125.9(6)
C24 C25 C29 126.4(6)
C26 C25 Ho2 74.3(4)
C24 C25 Ho2 73.8(4)
C29 C25 Ho2 121.7(5)
C25 C26 C27 108.5(6)
C25 C26 C30 125.7(6)
C27 C26 C30 125.4(7)
C25 C26 Ho2 75.0(4)
C27 C26 Ho2 73.0(4)
C30 C26 Ho2 123.4(5)
C26 C27 C23 107.8(6)
C26 C27 C31 123.6(6)
C23 C27 C31 127.9(6)
C26 C27 Ho2 75.9(4)
C23 C27 Ho2 73.5(4)
C31 C27 Ho2 124.1(5)
C36 C35 C39 105.4(6)
C36 C35 Si3 124.5(5)
C39 C35 Si3 129.7(6)
C36 C35 Ho3 75.3(4)
C39 C35 Ho3 74.9(4)
Si3 C35 Ho3 120.4(3)
C37 C36 C35 109.3(6)
C37 C36 C40 124.2(7)
C35 C36 C40 126.2(8)
C37 C36 Ho3 75.6(4)
C35 C36 Ho3 73.1(4)
C40 C36 Ho3 122.0(6)
C38 C37 C36 108.5(6)
C38 C37 C41 125.4(7)
C36 C37 C41 125.6(7)
C38 C37 Ho3 75.2(4)
C36 C37 Ho3 73.7(4)
C41 C37 Ho3 123.8(5)
C37 C38 C39 107.8(6)
C37 C38 C42 126.9(7)
C39 C38 C42 125.2(7)
C37 C38 Ho3 74.4(4)
C39 C38 Ho3 72.9(4)
C42 C38 Ho3 120.9(4)
C38 C39 C35 109.0(6)
C38 C39 C43 124.1(7)
C35 C39 C43 126.6(7)
C38 C39 Ho3 76.1(4)
C35 C39 Ho3 73.4(4)
C43 C39 Ho3 122.4(5)
C51 C47 C48 105.8(6)
C51 C47 Si4 122.7(5)
C48 C47 Si4 130.3(5)
C51 C47 Ho4 73.5(4)
C48 C47 Ho4 75.6(4)
Si4 C47 Ho4 125.6(3)
C49 C48 C47 109.3(6)
C49 C48 C52 122.4(6)
C47 C48 C52 127.6(6)
C49 C48 Ho4 74.5(4)
C47 C48 Ho4 73.2(4)
C52 C48 Ho4 126.3(4)
C48 C49 C50 108.2(6)
C48 C49 C53 123.7(7)
C50 C49 C53 127.3(6)
C48 C49 Ho4 74.8(4)
C50 C49 Ho4 74.2(4)
C53 C49 Ho4 125.3(4)
C49 C50 C51 107.1(6)
C49 C50 C54 127.8(7)
C51 C50 C54 124.7(7)
C49 C50 Ho4 75.0(4)
C51 C50 Ho4 72.9(4)
C54 C50 Ho4 123.3(4)
C50 C51 C47 109.6(6)
C50 C51 C55 122.8(6)
C47 C51 C55 127.0(6)
C50 C51 Ho4 75.8(4)
C47 C51 Ho4 75.0(4)
C55 C51 Ho4 123.6(4)
C61 C60 C65 118.1(9)
C61 C60 C59 120.4(10)
C65 C60 C59 121.4(9)
C60 C61 C62 121.7(9)
C63 C62 C61 119.7(10)
C64 C63 C62 118.7(10)
C65 C64 C63 120.9(10)
C64 C65 C60 120.7(9)

loop_
_geom_bond_atom_site_label_1
_geom_bond_atom_site_label_2
_geom_bond_distance
Ho1 C13 2.630(8)
Ho1 C14 2.661(8)
Ho1 C11 2.665(8)
Ho1 C12 2.667(8)
Ho1 C15 2.679(8)
Ho1 Mo1 3.2321(7)
Ho1 Ho3 3.3842(5)
Ho1 Ho2 3.4529(5)
Ho2 C23 2.601(7)
Ho2 C27 2.615(7)
Ho2 C24 2.640(7)
Ho2 C26 2.652(7)
Ho2 C25 2.662(7)
Ho2 Ho4 3.4097(5)
Ho2 Ho3 3.5543(6)
Ho2 Mo1 3.5593(8)
Ho3 C35 2.614(7)
Ho3 C39 2.634(6)
Ho3 C36 2.642(7)
Ho3 C37 2.667(6)
Ho3 C38 2.676(6)
Ho3 Mo1 3.2334(7)
Ho3 Ho4 3.6298(5)
Ho4 H9 2.20(5)
Ho4 C51 2.626(6)
Ho4 C47 2.646(6)
Ho4 C50 2.663(6)
Ho4 C49 2.674(6)
Ho4 C48 2.677(6)
Ho4 Mo1 3.1104(7)
Mo1 C5 2.245(8)
Mo1 C4 2.270(7)
Mo1 C1 2.313(8)
Mo1 C3 2.339(7)
Mo1 C2 2.380(7)
Si1 C22 1.860(10)
Si1 C21 1.864(12)
Si1 C20 1.864(9)
Si1 C11 1.876(9)
Si2 C34A 1.55(3)
Si2 C33 1.799(12)
Si2 C32 1.842(12)
Si2 C23 1.866(7)
Si2 C34 1.966(13)
Si2 C33A 2.04(2)
Si2 C32A 2.06(3)
Si3 C44 1.814(10)
Si3 C35 1.860(7)
Si3 C45 1.870(9)
Si3 C46 1.890(9)
Si4 C56 1.865(8)
Si4 C47 1.866(7)
Si4 C58 1.871(9)
Si4 C57 1.873(8)
C1 C2 1.419(10)
C1 C5 1.431(12)
C1 C6 1.493(12)
C2 C3 1.390(11)
C2 C7 1.525(10)
C3 C4 1.416(9)
C3 C8 1.516(10)
C4 C5 1.423(11)
C4 C9 1.492(11)
C5 C10 1.494(11)
C11 C15 1.414(12)
C11 C12 1.465(13)
C12 C13 1.358(11)
C12 C16 1.530(12)
C13 C14 1.384(13)
C13 C17 1.515(12)
C14 C15 1.401(12)
C14 C18 1.520(11)
C15 C19 1.528(13)
C23 C24 1.409(9)
C23 C27 1.429(9)
C24 C25 1.406(9)
C24 C28 1.514(10)
C25 C26 1.406(9)
C25 C29 1.522(10)
C26 C27 1.414(9)
C26 C30 1.501(10)
C27 C31 1.497(10)
C35 C36 1.432(10)
C35 C39 1.433(9)
C36 C37 1.405(10)
C36 C40 1.488(10)
C37 C38 1.401(9)
C37 C41 1.522(10)
C38 C39 1.420(10)
C38 C42 1.517(9)
C39 C43 1.521(9)
C47 C51 1.429(9)
C47 C48 1.430(9)
C48 C49 1.416(9)
C48 C52 1.512(10)
C49 C50 1.417(9)
C49 C53 1.536(10)
C50 C51 1.426(9)
C50 C54 1.488(9)
C51 C55 1.502(10)
C59 C60 1.488(12)
C60 C61 1.358(11)
C60 C65 1.377(12)
C61 C62 1.382(13)
C62 C63 1.372(14)
C63 C64 1.372(14)
C64 C65 1.369(13)
